data_7116480
loop_
_publ_author_name
'He, Fan'
'Braunstein, Pierre'
'Wesolek, Marcel'
'Danopoulos, Andreas A.'

_publ_section_title
;
 Imine-functionalised protic NHC complexes of Ir: direct formation by C-H
 activation.
;
_journal_issue 14
_journal_name_full 'Chemical communications (Cambridge, England)'
_journal_page_first 2814
_journal_paper_doi 10.1039/c4cc10109j
_journal_volume 51
_journal_year 2015
_chemical_formula_moiety 'C25 H35 Ir N3, F6 P'
_chemical_formula_sum 'C25 H35 F6 Ir N3 P'
_chemical_formula_weight 714.73
_chemical_name_systematic
;
 ?
;
_space_group_crystal_system triclinic
_space_group_IT_number 2
_space_group_name_Hall '-P 1'
_space_group_name_H-M_alt 'P -1'
_symmetry_space_group_name_Hall '-P 1'
_symmetry_space_group_name_H-M 'P -1'
_atom_sites_solution_hydrogens mixed
_audit_creation_method SHELXL-2013
_audit_update_record
;
2014-12-16 deposited with the CCDC.
2015-01-07 downloaded from the CCDC.
;
_cell_angle_alpha 105.8340(10)
_cell_angle_beta 110.0360(10)
_cell_angle_gamma 97.4030(10)
_cell_formula_units_Z 2
_cell_length_a 10.2750(4)
_cell_length_b 10.7121(4)
_cell_length_c 13.6503(5)
_cell_measurement_reflns_used 9776
_cell_measurement_temperature 173(2)
_cell_measurement_theta_max 30.96
_cell_measurement_theta_min 2.59
_cell_volume 1316.23(9)
_computing_cell_refinement 'Bruker SAINT'
_computing_data_collection 'Bruker APEX2'
_computing_data_reduction 'Bruker SAINT'
_computing_molecular_graphics 'Bruker SHELXTL'
_computing_publication_material 'Bruker SHELXTL'
_computing_structure_refinement 'SHELXL-2013 (Sheldrick 2013)'
_computing_structure_solution 'SHELXS-97 (Sheldrick 2008)'
_diffrn_ambient_temperature 173(2)
_diffrn_measured_fraction_theta_full 0.998
_diffrn_measured_fraction_theta_max 0.994
_diffrn_measurement_device_type 'Bruker APEX-II CCD'
_diffrn_measurement_method '\f and \w scans'
_diffrn_radiation_monochromator triumph
_diffrn_radiation_type MoK\a
_diffrn_radiation_wavelength 0.71073
_diffrn_reflns_av_R_equivalents 0.0264
_diffrn_reflns_av_unetI/netI 0.0400
_diffrn_reflns_Laue_measured_fraction_full 0.998
_diffrn_reflns_Laue_measured_fraction_max 0.994
_diffrn_reflns_limit_h_max 8
_diffrn_reflns_limit_h_min -14
_diffrn_reflns_limit_k_max 15
_diffrn_reflns_limit_k_min -12
_diffrn_reflns_limit_l_max 19
_diffrn_reflns_limit_l_min -19
_diffrn_reflns_number 21762
_diffrn_reflns_point_group_measured_fraction_full 0.998
_diffrn_reflns_point_group_measured_fraction_max 0.994
_diffrn_reflns_theta_full 25.242
_diffrn_reflns_theta_max 30.997
_diffrn_reflns_theta_min 1.689
_diffrn_source 'sealed tube'
_exptl_absorpt_coefficient_mu 5.195
_exptl_absorpt_correction_T_max 0.7462
_exptl_absorpt_correction_T_min 0.6107
_exptl_absorpt_correction_type multi-scan
_exptl_absorpt_process_details sadabs
_exptl_crystal_colour black
_exptl_crystal_density_diffrn 1.803
_exptl_crystal_description block
_exptl_crystal_F_000 704
_exptl_crystal_size_max 0.160
_exptl_crystal_size_mid 0.140
_exptl_crystal_size_min 0.080
_refine_diff_density_max 2.227
_refine_diff_density_min -2.105
_refine_diff_density_rms 0.150
_refine_ls_extinction_method none
_refine_ls_goodness_of_fit_ref 1.036
_refine_ls_hydrogen_treatment mixed
_refine_ls_matrix_type full
_refine_ls_number_parameters 322
_refine_ls_number_reflns 8346
_refine_ls_number_restraints 0
_refine_ls_restrained_S_all 1.036
_refine_ls_R_factor_all 0.0448
_refine_ls_R_factor_gt 0.0329
_refine_ls_shift/su_max 0.003
_refine_ls_shift/su_mean 0.000
_refine_ls_structure_factor_coef Fsqd
_refine_ls_weighting_details 'w=1/[\s^2^(Fo^2^)+(0.0433P)^2^+1.0622P] where P=(Fo^2^+2Fc^2^)/3'
_refine_ls_weighting_scheme calc
_refine_ls_wR_factor_gt 0.0744
_refine_ls_wR_factor_ref 0.0786
_reflns_Friedel_coverage 0.000
_reflns_number_gt 7098
_reflns_number_total 8346
_reflns_threshold_expression 'I > 2\s(I)'
_cod_data_source_file c4cc10109j2.cif
_cod_data_source_block pbfh140623
_cod_database_code 7116480
_shelx_space_group_comment
;
The symmetry employed for this shelxl refinement is uniquely defined
by the following loop, which should always be used as a source of
symmetry information in preference to the above space-group names.
They are only intended as comments.
;
_shelx_estimated_absorpt_t_min 0.490
_shelx_estimated_absorpt_t_max 0.681
_shelxl_version_number 2013-4

loop_
_space_group_symop_operation_xyz
'x, y, z'
'-x, -y, -z'

loop_
_atom_site_label
_atom_site_type_symbol
_atom_site_fract_x
_atom_site_fract_y
_atom_site_fract_z
_atom_site_U_iso_or_equiv
_atom_site_adp_type
_atom_site_occupancy
_atom_site_site_symmetry_order
_atom_site_calc_flag
_atom_site_refinement_flags_posn
_atom_site_refinement_flags_adp
C1 C -0.1374(4) 0.9966(4) 0.2497(3) 0.0232(7) Uani 1 1 d . .
C2 C -0.3787(4) 0.9565(5) 0.1713(4) 0.0393(10) Uani 1 1 d . .
H2 H -0.4718 0.9716 0.1549 0.047 Uiso 1 1 calc R U
C3 C -0.3468(4) 0.8427(5) 0.1294(4) 0.0341(9) Uani 1 1 d . .
H3 H -0.4119 0.7610 0.0773 0.041 Uiso 1 1 calc R U
C4 C -0.1064(3) 0.7882(4) 0.1575(3) 0.0223(7) Uani 1 1 d . .
C5 C -0.1714(4) 0.6509(4) 0.0752(3) 0.0306(8) Uani 1 1 d . .
H5A H -0.0959 0.6046 0.0719 0.046 Uiso 1 1 calc R U
H5B H -0.2242 0.6559 0.0020 0.046 Uiso 1 1 calc R U
H5C H -0.2370 0.6015 0.0973 0.046 Uiso 1 1 calc R U
C6 C 0.1334(3) 0.7769(3) 0.1951(3) 0.0219(7) Uani 1 1 d . .
C7 C 0.1943(4) 0.7116(4) 0.2693(3) 0.0256(7) Uani 1 1 d . .
C8 C 0.2960(4) 0.6451(4) 0.2502(4) 0.0340(9) Uani 1 1 d . .
H8 H 0.3385 0.5984 0.2978 0.041 Uiso 1 1 calc R U
C9 C 0.3366(4) 0.6455(4) 0.1633(4) 0.0384(10) Uani 1 1 d . .
H9 H 0.4056 0.5989 0.1518 0.046 Uiso 1 1 calc R U
C10 C 0.2773(4) 0.7134(4) 0.0938(4) 0.0323(8) Uani 1 1 d . .
H10 H 0.3069 0.7139 0.0351 0.039 Uiso 1 1 calc R U
C11 C 0.1743(4) 0.7815(4) 0.1081(3) 0.0256(7) Uani 1 1 d . .
C12 C 0.1465(4) 0.7097(4) 0.3631(3) 0.0299(8) Uani 1 1 d . .
H12 H 0.1070 0.7898 0.3801 0.036 Uiso 1 1 calc R U
C13 C 0.0270(5) 0.5864(5) 0.3289(4) 0.0423(10) Uani 1 1 d . .
H13A H -0.0582 0.5893 0.2694 0.063 Uiso 1 1 calc R U
H13B H 0.0044 0.5849 0.3928 0.063 Uiso 1 1 calc R U
H13C H 0.0579 0.5055 0.3024 0.063 Uiso 1 1 calc R U
C14 C 0.2701(5) 0.7212(5) 0.4699(4) 0.0434(11) Uani 1 1 d . .
H14A H 0.3076 0.6412 0.4576 0.065 Uiso 1 1 calc R U
H14B H 0.2358 0.7289 0.5295 0.065 Uiso 1 1 calc R U
H14C H 0.3462 0.8007 0.4909 0.065 Uiso 1 1 calc R U
C15 C 0.1091(4) 0.8547(5) 0.0290(4) 0.0366(10) Uani 1 1 d . .
H15 H 0.0410 0.8992 0.0546 0.044 Uiso 1 1 calc R U
C16 C 0.0247(6) 0.7583(7) -0.0895(4) 0.0606(16) Uani 1 1 d . .
H16A H 0.0903 0.7189 -0.1190 0.091 Uiso 1 1 calc R U
H16B H -0.0247 0.8071 -0.1359 0.091 Uiso 1 1 calc R U
H16C H -0.0457 0.6870 -0.0898 0.091 Uiso 1 1 calc R U
C17 C 0.2228(5) 0.9637(5) 0.0307(4) 0.0413(10) Uani 1 1 d . .
H17A H 0.2764 1.0254 0.1069 0.062 Uiso 1 1 calc R U
H17B H 0.1763 1.0132 -0.0163 0.062 Uiso 1 1 calc R U
H17C H 0.2884 0.9223 0.0025 0.062 Uiso 1 1 calc R U
C18 C 0.0865(5) 1.1881(4) 0.4704(4) 0.0375(9) Uani 1 1 d . .
H18 H -0.0066 1.1404 0.4558 0.045 Uiso 1 1 calc R U
C19 C 0.2082(6) 1.1877(8) 0.5711(4) 0.0681(13) Uani 1 1 d . .
H19A H 0.2515 1.2813 0.6221 0.082 Uiso 1 1 calc R U
H19B H 0.1680 1.1379 0.6097 0.082 Uiso 1 1 calc R U
C20 C 0.3216(7) 1.1301(8) 0.5511(4) 0.0681(13) Uani 1 1 d . .
H20A H 0.3421 1.0688 0.5940 0.082 Uiso 1 1 calc R U
H20B H 0.4088 1.2037 0.5819 0.082 Uiso 1 1 calc R U
C21 C 0.2970(4) 1.0546(4) 0.4335(4) 0.0340(9) Uani 1 1 d . .
H21 H 0.2755 0.9596 0.4099 0.041 Uiso 1 1 calc R U
C22 C 0.3039(4) 1.1148(5) 0.3587(4) 0.0412(10) Uani 1 1 d . .
H22 H 0.2887 1.0561 0.2875 0.049 Uiso 1 1 calc R U
C23 C 0.3315(6) 1.2580(6) 0.3731(7) 0.0744(15) Uani 1 1 d . .
H23A H 0.4308 1.3007 0.4280 0.089 Uiso 1 1 calc R U
H23B H 0.3273 1.2664 0.3018 0.089 Uiso 1 1 calc R U
C24 C 0.2382(6) 1.3360(6) 0.4086(7) 0.0744(15) Uani 1 1 d . .
H24A H 0.2159 1.3959 0.3646 0.089 Uiso 1 1 calc R U
H24B H 0.2912 1.3931 0.4873 0.089 Uiso 1 1 calc R U
C25 C 0.0996(4) 1.2532(4) 0.3967(4) 0.0349(9) Uani 1 1 d . .
H25 H 0.0155 1.2445 0.3350 0.042 Uiso 1 1 calc R U
N1 N -0.2500(3) 1.0495(4) 0.2439(3) 0.0333(8) Uani 1 1 d . .
N2 N -0.1977(3) 0.8681(3) 0.1780(2) 0.0231(6) Uani 1 1 d . .
N3 N 0.0278(3) 0.8473(3) 0.2128(2) 0.0194(5) Uani 1 1 d . .
F1 F 0.4078(5) 0.7677(5) 0.8929(3) 0.0890(14) Uani 1 1 d . .
F2 F 0.5735(4) 0.6693(5) 0.8537(3) 0.0835(12) Uani 1 1 d . .
F3 F 0.4156(5) 0.5494(4) 0.6878(4) 0.0919(13) Uani 1 1 d . .
F4 F 0.2466(4) 0.6495(5) 0.7232(4) 0.0991(15) Uani 1 1 d . .
F5 F 0.3695(7) 0.5412(6) 0.8342(7) 0.152(3) Uani 1 1 d . .
F6 F 0.4482(4) 0.7708(4) 0.7447(3) 0.0664(9) Uani 1 1 d . .
P1 P 0.40937(12) 0.65411(13) 0.79097(11) 0.0394(3) Uani 1 1 d . .
Ir1 Ir 0.07414(2) 1.04395(2) 0.32417(2) 0.02116(5) Uani 1 1 d . .
H1N H -0.237(5) 1.131(5) 0.278(4) 0.040(14) Uiso 1 1 d . .

loop_
_atom_site_aniso_label
_atom_site_aniso_U_11
_atom_site_aniso_U_22
_atom_site_aniso_U_33
_atom_site_aniso_U_23
_atom_site_aniso_U_13
_atom_site_aniso_U_12
C1 0.0233(15) 0.0279(18) 0.0211(17) 0.0101(14) 0.0094(13) 0.0100(14)
C2 0.0210(16) 0.053(3) 0.041(2) 0.013(2) 0.0088(16) 0.0142(18)
C3 0.0192(15) 0.045(2) 0.033(2) 0.0125(19) 0.0060(15) 0.0050(16)
C4 0.0220(14) 0.0247(17) 0.0199(16) 0.0085(14) 0.0069(13) 0.0063(13)
C5 0.0268(17) 0.0245(18) 0.026(2) 0.0003(15) 0.0024(15) 0.0002(14)
C6 0.0179(13) 0.0208(16) 0.0208(17) 0.0026(13) 0.0040(12) 0.0047(12)
C7 0.0234(15) 0.0196(16) 0.0277(19) 0.0066(14) 0.0042(14) 0.0054(13)
C8 0.0277(17) 0.0261(19) 0.046(3) 0.0123(18) 0.0094(17) 0.0123(15)
C9 0.0302(18) 0.031(2) 0.054(3) 0.009(2) 0.0183(19) 0.0163(17)
C10 0.0271(17) 0.033(2) 0.033(2) 0.0034(17) 0.0133(16) 0.0085(15)
C11 0.0220(15) 0.0282(18) 0.0219(18) 0.0039(15) 0.0067(13) 0.0060(14)
C12 0.0367(19) 0.0262(18) 0.0250(19) 0.0117(16) 0.0072(15) 0.0091(15)
C13 0.043(2) 0.042(3) 0.040(3) 0.021(2) 0.012(2) 0.005(2)
C14 0.048(2) 0.041(2) 0.032(2) 0.017(2) 0.0006(19) 0.011(2)
C15 0.0332(19) 0.060(3) 0.027(2) 0.023(2) 0.0155(16) 0.021(2)
C16 0.044(3) 0.090(4) 0.030(3) 0.022(3) 0.000(2) -0.005(3)
C17 0.043(2) 0.053(3) 0.039(2) 0.025(2) 0.020(2) 0.018(2)
C18 0.044(2) 0.033(2) 0.028(2) -0.0033(17) 0.0174(18) 0.0046(18)
C19 0.063(2) 0.102(4) 0.0227(17) 0.008(2) 0.0067(17) 0.024(2)
C20 0.063(2) 0.102(4) 0.0227(17) 0.008(2) 0.0067(17) 0.024(2)
C21 0.0232(16) 0.033(2) 0.033(2) 0.0071(18) 0.0009(15) 0.0026(15)
C22 0.0272(18) 0.044(3) 0.057(3) 0.021(2) 0.0197(19) 0.0092(18)
C23 0.055(2) 0.043(2) 0.133(5) 0.040(3) 0.041(3) 0.0067(18)
C24 0.055(2) 0.043(2) 0.133(5) 0.040(3) 0.041(3) 0.0067(18)
C25 0.0327(19) 0.0229(18) 0.037(2) 0.0015(17) 0.0056(17) 0.0076(15)
N1 0.0273(15) 0.038(2) 0.036(2) 0.0111(16) 0.0120(14) 0.0156(15)
N2 0.0189(12) 0.0291(16) 0.0207(15) 0.0095(13) 0.0060(11) 0.0064(11)
N3 0.0207(12) 0.0184(13) 0.0181(14) 0.0051(11) 0.0069(10) 0.0065(10)
F1 0.125(3) 0.118(3) 0.048(2) 0.029(2) 0.045(2) 0.078(3)
F2 0.0468(17) 0.118(3) 0.080(3) 0.038(2) 0.0081(18) 0.040(2)
F3 0.121(3) 0.054(2) 0.078(3) -0.012(2) 0.039(3) 0.019(2)
F4 0.0372(17) 0.099(3) 0.135(4) 0.039(3) 0.007(2) 0.0100(19)
F5 0.190(6) 0.138(5) 0.289(8) 0.170(6) 0.190(6) 0.097(4)
F6 0.087(2) 0.068(2) 0.073(2) 0.0380(19) 0.048(2) 0.0419(19)
P1 0.0333(5) 0.0464(7) 0.0394(6) 0.0138(5) 0.0144(5) 0.0152(5)
Ir1 0.02094(6) 0.02124(7) 0.01859(7) 0.00429(5) 0.00626(5) 0.00609(5)

loop_
_atom_type_symbol
_atom_type_description
_atom_type_scat_dispersion_real
_atom_type_scat_dispersion_imag
_atom_type_scat_source
C C 0.0033 0.0016 'International Tables Vol C Tables 4.2.6.8 and 6.1.1.4'
H H 0.0000 0.0000 'International Tables Vol C Tables 4.2.6.8 and 6.1.1.4'
N N 0.0061 0.0033 'International Tables Vol C Tables 4.2.6.8 and 6.1.1.4'
F F 0.0171 0.0103 'International Tables Vol C Tables 4.2.6.8 and 6.1.1.4'
P P 0.1023 0.0942 'International Tables Vol C Tables 4.2.6.8 and 6.1.1.4'
Ir Ir -1.4442 7.9887 'International Tables Vol C Tables 4.2.6.8 and 6.1.1.4'

loop_
_geom_angle_atom_site_label_1
_geom_angle_atom_site_label_2
_geom_angle_atom_site_label_3
_geom_angle
N1 C1 N2 103.5(3)
N1 C1 Ir1 141.3(3)
N2 C1 Ir1 115.1(2)
C3 C2 N1 107.2(3)
C3 C2 H2 126.4
N1 C2 H2 126.4
C2 C3 N2 105.8(4)
C2 C3 H3 127.1
N2 C3 H3 127.1
N3 C4 N2 113.9(3)
N3 C4 C5 128.0(3)
N2 C4 C5 118.0(3)
C4 C5 H5A 109.5
C4 C5 H5B 109.5
H5A C5 H5B 109.5
C4 C5 H5C 109.5
H5A C5 H5C 109.5
H5B C5 H5C 109.5
C11 C6 C7 123.1(3)
C11 C6 N3 118.7(3)
C7 C6 N3 118.1(3)
C8 C7 C6 116.7(4)
C8 C7 C12 122.2(3)
C6 C7 C12 121.1(3)
C9 C8 C7 121.6(4)
C9 C8 H8 119.2
C7 C8 H8 119.2
C10 C9 C8 120.2(3)
C10 C9 H9 119.9
C8 C9 H9 119.9
C9 C10 C11 121.1(4)
C9 C10 H10 119.4
C11 C10 H10 119.4
C10 C11 C6 117.3(3)
C10 C11 C15 120.1(4)
C6 C11 C15 122.7(3)
C7 C12 C13 111.8(3)
C7 C12 C14 112.8(3)
C13 C12 C14 110.3(3)
C7 C12 H12 107.2
C13 C12 H12 107.2
C14 C12 H12 107.2
C12 C13 H13A 109.5
C12 C13 H13B 109.5
H13A C13 H13B 109.5
C12 C13 H13C 109.5
H13A C13 H13C 109.5
H13B C13 H13C 109.5
C12 C14 H14A 109.5
C12 C14 H14B 109.5
H14A C14 H14B 109.5
C12 C14 H14C 109.5
H14A C14 H14C 109.5
H14B C14 H14C 109.5
C11 C15 C16 111.8(4)
C11 C15 C17 111.8(3)
C16 C15 C17 109.8(4)
C11 C15 H15 107.8
C16 C15 H15 107.8
C17 C15 H15 107.8
C15 C16 H16A 109.5
C15 C16 H16B 109.5
H16A C16 H16B 109.5
C15 C16 H16C 109.5
H16A C16 H16C 109.5
H16B C16 H16C 109.5
C15 C17 H17A 109.5
C15 C17 H17B 109.5
H17A C17 H17B 109.5
C15 C17 H17C 109.5
H17A C17 H17C 109.5
H17B C17 H17C 109.5
C25 C18 C19 125.3(5)
C25 C18 Ir1 71.2(2)
C19 C18 Ir1 111.2(3)
C25 C18 H18 117.4
C19 C18 H18 117.4
Ir1 C18 H18 87.6
C20 C19 C18 116.6(4)
C20 C19 H19A 108.1
C18 C19 H19A 108.1
C20 C19 H19B 108.1
C18 C19 H19B 108.1
H19A C19 H19B 107.3
C19 C20 C21 118.1(4)
C19 C20 H20A 107.8
C21 C20 H20A 107.8
C19 C20 H20B 107.8
C21 C20 H20B 107.8
H20A C20 H20B 107.1
C22 C21 C20 123.6(5)
C22 C21 Ir1 71.9(2)
C20 C21 Ir1 108.4(3)
C22 C21 H21 118.2
C20 C21 H21 118.2
Ir1 C21 H21 89.7
C21 C22 C23 128.9(6)
C21 C22 Ir1 72.5(2)
C23 C22 Ir1 107.7(3)
C21 C22 H22 115.5
C23 C22 H22 115.5
Ir1 C22 H22 89.9
C24 C23 C22 118.6(5)
C24 C23 H23A 107.7
C22 C23 H23A 107.7
C24 C23 H23B 107.7
C22 C23 H23B 107.7
H23A C23 H23B 107.1
C23 C24 C25 114.7(5)
C23 C24 H24A 108.6
C25 C24 H24A 108.6
C23 C24 H24B 108.6
C25 C24 H24B 108.6
H24A C24 H24B 107.6
C18 C25 C24 124.5(5)
C18 C25 Ir1 70.2(2)
C24 C25 Ir1 112.8(3)
C18 C25 H25 117.7
C24 C25 H25 117.7
Ir1 C25 H25 87.0
C1 N1 C2 111.8(4)
C1 N1 H1N 120(3)
C2 N1 H1N 128(3)
C1 N2 C4 117.9(3)
C1 N2 C3 111.6(3)
C4 N2 C3 130.3(3)
C4 N3 C6 119.2(3)
C4 N3 Ir1 115.7(2)
C6 N3 Ir1 125.1(2)
F5 P1 F3 91.0(3)
F5 P1 F2 91.7(3)
F3 P1 F2 88.1(2)
F5 P1 F1 92.8(3)
F3 P1 F1 176.1(3)
F2 P1 F1 91.1(2)
F5 P1 F4 93.6(3)
F3 P1 F4 91.8(3)
F2 P1 F4 174.7(3)
F1 P1 F4 88.6(2)
F5 P1 F6 179.1(3)
F3 P1 F6 88.8(2)
F2 P1 F6 89.1(2)
F1 P1 F6 87.4(2)
F4 P1 F6 85.6(2)
C1 Ir1 N3 77.15(13)
C1 Ir1 C18 95.60(16)
N3 Ir1 C18 154.46(16)
C1 Ir1 C25 96.52(15)
N3 Ir1 C25 164.84(14)
C18 Ir1 C25 38.61(18)
C1 Ir1 C22 161.24(17)
N3 Ir1 C22 100.53(15)
C18 Ir1 C22 93.85(19)
C25 Ir1 C22 80.97(17)
C1 Ir1 C21 162.50(16)
N3 Ir1 C21 97.65(13)
C18 Ir1 C21 81.89(17)
C25 Ir1 C21 92.26(16)
C22 Ir1 C21 35.65(17)

loop_
_geom_bond_atom_site_label_1
_geom_bond_atom_site_label_2
_geom_bond_distance
C1 N1 1.340(4)
C1 N2 1.366(5)
C1 Ir1 1.984(3)
C2 C3 1.332(6)
C2 N1 1.395(6)
C2 H2 0.9500
C3 N2 1.400(4)
C3 H3 0.9500
C4 N3 1.293(4)
C4 N2 1.395(4)
C4 C5 1.485(5)
C5 H5A 0.9800
C5 H5B 0.9800
C5 H5C 0.9800
C6 C11 1.400(5)
C6 C7 1.404(5)
C6 N3 1.448(4)
C7 C8 1.395(5)
C7 C12 1.524(6)
C8 C9 1.386(7)
C8 H8 0.9500
C9 C10 1.376(6)
C9 H9 0.9500
C10 C11 1.398(5)
C10 H10 0.9500
C11 C15 1.526(5)
C12 C13 1.524(6)
C12 C14 1.532(5)
C12 H12 1.0000
C13 H13A 0.9800
C13 H13B 0.9800
C13 H13C 0.9800
C14 H14A 0.9800
C14 H14B 0.9800
C14 H14C 0.9800
C15 C16 1.528(7)
C15 C17 1.532(6)
C15 H15 1.0000
C16 H16A 0.9800
C16 H16B 0.9800
C16 H16C 0.9800
C17 H17A 0.9800
C17 H17B 0.9800
C17 H17C 0.9800
C18 C25 1.403(7)
C18 C19 1.510(7)
C18 Ir1 2.116(4)
C18 H18 0.9500
C19 C20 1.458(8)
C19 H19A 0.9900
C19 H19B 0.9900
C20 C21 1.501(7)
C20 H20A 0.9900
C20 H20B 0.9900
C21 C22 1.365(7)
C21 Ir1 2.232(4)
C21 H21 0.9500
C22 C23 1.468(7)
C22 Ir1 2.225(4)
C22 H22 0.9500
C23 C24 1.468(8)
C23 H23A 0.9900
C23 H23B 0.9900
C24 C25 1.509(7)
C24 H24A 0.9900
C24 H24B 0.9900
C25 Ir1 2.129(4)
C25 H25 0.9500
N1 H1N 0.84(5)
N3 Ir1 2.115(3)
F1 P1 1.586(4)
F2 P1 1.571(3)
F3 P1 1.569(4)
F4 P1 1.597(4)
F5 P1 1.551(4)
F6 P1 1.611(4)

loop_
_geom_hbond_atom_site_label_D
_geom_hbond_atom_site_label_H
_geom_hbond_atom_site_label_A
_geom_hbond_distance_DH
_geom_hbond_distance_HA
_geom_hbond_distance_DA
_geom_hbond_angle_DHA
_geom_hbond_site_symmetry_A
N1 H1N F4 0.84(5) 2.37(5) 3.125(6) 150(5) 2_576
N1 H1N F6 0.84(5) 2.49(5) 2.990(4) 119(4) 2_576

loop_
_geom_torsion_atom_site_label_1
_geom_torsion_atom_site_label_2
_geom_torsion_atom_site_label_3
_geom_torsion_atom_site_label_4
_geom_torsion
N1 C2 C3 N2 0.3(5)
C11 C6 C7 C8 -2.4(5)
N3 C6 C7 C8 -179.8(3)
C11 C6 C7 C12 179.8(3)
N3 C6 C7 C12 2.5(5)
C6 C7 C8 C9 1.1(6)
C12 C7 C8 C9 178.8(4)
C7 C8 C9 C10 0.5(7)
C8 C9 C10 C11 -0.8(7)
C9 C10 C11 C6 -0.5(6)
C9 C10 C11 C15 -179.4(4)
C7 C6 C11 C10 2.2(5)
N3 C6 C11 C10 179.5(3)
C7 C6 C11 C15 -179.0(4)
N3 C6 C11 C15 -1.7(5)
C8 C7 C12 C13 -85.3(4)
C6 C7 C12 C13 92.3(4)
C8 C7 C12 C14 39.7(5)
C6 C7 C12 C14 -142.7(4)
C10 C11 C15 C16 63.8(5)
C6 C11 C15 C16 -115.1(4)
C10 C11 C15 C17 -59.8(5)
C6 C11 C15 C17 121.4(4)
C25 C18 C19 C20 -60.6(8)
Ir1 C18 C19 C20 20.8(8)
C18 C19 C20 C21 -10.8(10)
C19 C20 C21 C22 75.9(8)
C19 C20 C21 Ir1 -4.2(8)
C20 C21 C22 C23 -1.6(7)
Ir1 C21 C22 C23 98.8(5)
C20 C21 C22 Ir1 -100.4(4)
C21 C22 C23 C24 -56.6(9)
Ir1 C22 C23 C24 24.8(8)
C22 C23 C24 C25 -15.9(10)
C19 C18 C25 C24 -1.5(7)
Ir1 C18 C25 C24 -104.6(5)
C19 C18 C25 Ir1 103.1(5)
C23 C24 C25 C18 78.4(8)
C23 C24 C25 Ir1 -2.6(8)
N2 C1 N1 C2 0.7(5)
Ir1 C1 N1 C2 -179.7(4)
C3 C2 N1 C1 -0.7(5)
N1 C1 N2 C4 174.5(3)
Ir1 C1 N2 C4 -5.2(4)
N1 C1 N2 C3 -0.5(4)
Ir1 C1 N2 C3 179.8(3)
N3 C4 N2 C1 1.5(5)
C5 C4 N2 C1 -176.9(3)
N3 C4 N2 C3 175.4(4)
C5 C4 N2 C3 -2.9(6)
C2 C3 N2 C1 0.1(5)
C2 C3 N2 C4 -174.1(4)
N2 C4 N3 C6 -177.3(3)
C5 C4 N3 C6 0.9(6)
N2 C4 N3 Ir1 2.7(4)
C5 C4 N3 Ir1 -179.1(3)
C11 C6 N3 C4 85.6(4)
C7 C6 N3 C4 -97.0(4)
C11 C6 N3 Ir1 -94.4(3)
C7 C6 N3 Ir1 83.1(4)
